data_7150782
loop_
_publ_author_name
'Mo, Jun-Ming'
'Ma, Yang-Guang'
'Cheng, Ying'

_publ_section_title
;
 Synthesis of novel synthetic intermediates from the reaction of
 benzimidazole and triazole carbenes with ketenimines and their
 application in the construction of spiro-pyrroles
;
_journal_issue 23
_journal_name_full 'Organic &amp; Biomolecular Chemistry'
_journal_page_first 5010
_journal_page_last 5019
_journal_paper_doi 10.1039/b915215f
_journal_volume 7
_journal_year 2009
_chemical_formula_moiety 'C39 H38 N4 O5'
_chemical_formula_sum 'C39 H38 N4 O5'
_chemical_formula_weight 642.73
_chemical_name_common
;
(R,E)-methyl 6-(1-methoxy-1-oxopropan-2-ylidene)-7-(4-
methoxyphenyl)-1,3,4-triphenyl-8-propyl-1,2,4,7-tetraazaspiro(4.4)nona-
2,8-diene-9-carboxylate
;
_chemical_name_systematic
;
?
;
_space_group_IT_number 14
_symmetry_cell_setting monoclinic
_symmetry_space_group_name_Hall '-P 2ybc'
_symmetry_space_group_name_H-M 'P 1 21/c 1'
_atom_sites_solution_hydrogens geom
_atom_sites_solution_primary direct
_atom_sites_solution_secondary difmap
_audit_creation_method SHELXL-97
_cell_angle_alpha 90.00
_cell_angle_beta 92.631(4)
_cell_angle_gamma 90.00
_cell_formula_units_Z 4
_cell_length_a 9.2415(9)
_cell_length_b 20.801(2)
_cell_length_c 17.0490(16)
_cell_measurement_reflns_used 6935
_cell_measurement_temperature 113(2)
_cell_measurement_theta_max 27.9
_cell_measurement_theta_min 1.5
_cell_volume 3273.9(5)
_computing_cell_refinement CrystalClear
_computing_data_collection 'CrystalClear(Rigaku/MSC Inc., 2005)'
_computing_data_reduction CrystalClear
_computing_publication_material 'CrystalStructure 3.7.0'
_computing_structure_refinement 'SHELXL-97 (Sheldrick, 1997)'
_computing_structure_solution 'SHELXS-97 (Sheldrick, 1990)'
_diffrn_ambient_temperature 113(2)
_diffrn_detector_area_resol_mean 7.31
_diffrn_measured_fraction_theta_full 0.997
_diffrn_measured_fraction_theta_max 0.997
_diffrn_measurement_device_type 'Rigaku Saturn'
_diffrn_measurement_method '\w and \f scans'
_diffrn_radiation_monochromator confocal
_diffrn_radiation_source 'rotating anode'
_diffrn_radiation_type MoK\a
_diffrn_radiation_wavelength 0.71070
_diffrn_reflns_av_R_equivalents 0.0512
_diffrn_reflns_av_sigmaI/netI 0.0379
_diffrn_reflns_limit_h_max 12
_diffrn_reflns_limit_h_min -11
_diffrn_reflns_limit_k_max 27
_diffrn_reflns_limit_k_min -26
_diffrn_reflns_limit_l_max 22
_diffrn_reflns_limit_l_min -22
_diffrn_reflns_number 40544
_diffrn_reflns_theta_full 27.87
_diffrn_reflns_theta_max 27.87
_diffrn_reflns_theta_min 1.55
_diffrn_standards_decay_% 0
_diffrn_standards_interval_count 0
_diffrn_standards_interval_time 0
_diffrn_standards_number 0
_exptl_absorpt_coefficient_mu 0.087
_exptl_absorpt_correction_T_max 0.9879
_exptl_absorpt_correction_T_min 0.9828
_exptl_absorpt_correction_type multi-scan
_exptl_absorpt_process_details CrystalClear
_exptl_crystal_colour yellow
_exptl_crystal_density_diffrn 1.304
_exptl_crystal_density_method 'not measured'
_exptl_crystal_description block
_exptl_crystal_F_000 1360
_exptl_crystal_size_max 0.20
_exptl_crystal_size_mid 0.18
_exptl_crystal_size_min 0.14
_refine_diff_density_max 0.282
_refine_diff_density_min -0.242
_refine_diff_density_rms 0.051
_refine_ls_extinction_coef 0.0091(9)
_refine_ls_extinction_expression Fc^*^=kFc[1+0.001xFc^2^\l^3^/sin(2\q)]^-1/4^
_refine_ls_extinction_method SHELXL
_refine_ls_goodness_of_fit_ref 1.059
_refine_ls_hydrogen_treatment constr
_refine_ls_matrix_type full
_refine_ls_number_parameters 440
_refine_ls_number_reflns 7773
_refine_ls_number_restraints 0
_refine_ls_restrained_S_all 1.059
_refine_ls_R_factor_all 0.0596
_refine_ls_R_factor_gt 0.0466
_refine_ls_shift/su_max 0.000
_refine_ls_shift/su_mean 0.000
_refine_ls_structure_factor_coef Fsqd
_refine_ls_weighting_details 'calc w=1/[\s^2^(Fo^2^)+(0.0533P)^2^+0.9754P] where P=(Fo^2^+2Fc^2^)/3'
_refine_ls_weighting_scheme calc
_refine_ls_wR_factor_gt 0.1108
_refine_ls_wR_factor_ref 0.1180
_reflns_number_gt 6388
_reflns_number_total 7773
_reflns_threshold_expression >2sigma(I)
_cod_data_source_file b915215f.txt
_cod_data_source_block 20b
_cod_original_cell_volume 3273.9(6)
_cod_database_code 7150782

loop_
_symmetry_equiv_pos_as_xyz
'x, y, z'
'-x, y+1/2, -z+1/2'
'-x, -y, -z'
'x, -y-1/2, z-1/2'

loop_
_atom_site_label
_atom_site_type_symbol
_atom_site_fract_x
_atom_site_fract_y
_atom_site_fract_z
_atom_site_U_iso_or_equiv
_atom_site_adp_type
_atom_site_occupancy
_atom_site_symmetry_multiplicity
_atom_site_calc_flag
_atom_site_refinement_flags
_atom_site_disorder_assembly
_atom_site_disorder_group
O1 O -0.14221(12) 0.17273(4) 0.00356(6) 0.0279(2) Uani 1 1 d . . .
O2 O -0.28645(11) 0.23701(5) -0.07161(6) 0.0270(2) Uani 1 1 d . . .
O3 O -0.19365(12) 0.50866(5) 0.29703(6) 0.0330(3) Uani 1 1 d . . .
O4 O 0.37124(11) 0.28564(5) -0.11421(6) 0.0256(2) Uani 1 1 d . . .
O5 O 0.43372(11) 0.38278(4) -0.06468(6) 0.0262(2) Uani 1 1 d . . .
N1 N 0.03791(13) 0.26487(5) -0.10755(6) 0.0204(2) Uani 1 1 d . . .
N2 N 0.16164(12) 0.22034(5) -0.00604(6) 0.0190(2) Uani 1 1 d . . .
N3 N 0.08036(13) 0.20284(5) -0.13069(6) 0.0207(2) Uani 1 1 d . . .
N4 N 0.04818(12) 0.36667(5) 0.05850(6) 0.0197(2) Uani 1 1 d . . .
C1 C 0.10163(15) 0.28361(6) -0.03062(7) 0.0186(3) Uani 1 1 d . . .
C2 C 0.15036(15) 0.17920(6) -0.07002(7) 0.0200(3) Uani 1 1 d . . .
C3 C -0.02499(14) 0.30663(6) -0.16278(7) 0.0186(3) Uani 1 1 d . . .
C4 C -0.05514(15) 0.37090(6) -0.14466(8) 0.0219(3) Uani 1 1 d . . .
H4 H -0.0315 0.3871 -0.0936 0.026 Uiso 1 1 calc R . .
C5 C -0.11960(15) 0.41098(6) -0.20141(8) 0.0244(3) Uani 1 1 d . . .
H5 H -0.1400 0.4543 -0.1883 0.029 Uiso 1 1 calc R . .
C6 C -0.15461(17) 0.38910(7) -0.27632(9) 0.0304(3) Uani 1 1 d . . .
H6 H -0.1971 0.4171 -0.3149 0.037 Uiso 1 1 calc R . .
C7 C -0.12637(18) 0.32536(8) -0.29406(9) 0.0339(4) Uani 1 1 d . . .
H7 H -0.1500 0.3097 -0.3454 0.041 Uiso 1 1 calc R . .
C8 C -0.06434(16) 0.28420(7) -0.23816(8) 0.0266(3) Uani 1 1 d . . .
H8 H -0.0484 0.2404 -0.2511 0.032 Uiso 1 1 calc R . .
C9 C 0.26326(15) 0.21509(6) 0.05905(7) 0.0196(3) Uani 1 1 d . . .
C10 C 0.22129(17) 0.23365(6) 0.13312(8) 0.0249(3) Uani 1 1 d . . .
H10 H 0.1253 0.2484 0.1397 0.030 Uiso 1 1 calc R . .
C11 C 0.31893(18) 0.23076(7) 0.19754(8) 0.0290(3) Uani 1 1 d . . .
H11 H 0.2906 0.2448 0.2476 0.035 Uiso 1 1 calc R . .
C12 C 0.45751(18) 0.20741(7) 0.18870(9) 0.0303(3) Uani 1 1 d . . .
H12 H 0.5243 0.2051 0.2327 0.036 Uiso 1 1 calc R . .
C13 C 0.49841(16) 0.18734(7) 0.11508(9) 0.0279(3) Uani 1 1 d . . .
H13 H 0.5924 0.1700 0.1093 0.033 Uiso 1 1 calc R . .
C14 C 0.40296(16) 0.19239(6) 0.05002(8) 0.0235(3) Uani 1 1 d . . .
H14 H 0.4331 0.1804 -0.0005 0.028 Uiso 1 1 calc R . .
C15 C 0.20446(15) 0.11251(6) -0.06554(8) 0.0222(3) Uani 1 1 d . . .
C16 C 0.16229(18) 0.07250(7) -0.00501(9) 0.0301(3) Uani 1 1 d . . .
H16 H 0.0962 0.0877 0.0318 0.036 Uiso 1 1 calc R . .
C17 C 0.2170(2) 0.01038(7) 0.00141(10) 0.0382(4) Uani 1 1 d . . .
H17 H 0.1871 -0.0171 0.0422 0.046 Uiso 1 1 calc R . .
C18 C 0.3144(2) -0.01143(7) -0.05130(10) 0.0398(4) Uani 1 1 d . . .
H18 H 0.3534 -0.0536 -0.0460 0.048 Uiso 1 1 calc R . .
C19 C 0.3558(2) 0.02791(7) -0.11201(9) 0.0369(4) Uani 1 1 d . . .
H19 H 0.4224 0.0125 -0.1485 0.044 Uiso 1 1 calc R . .
C20 C 0.29992(17) 0.08987(7) -0.11961(9) 0.0289(3) Uani 1 1 d . . .
H20 H 0.3271 0.1166 -0.1617 0.035 Uiso 1 1 calc R . .
C21 C -0.01334(15) 0.31080(6) 0.02332(7) 0.0187(3) Uani 1 1 d . . .
C22 C -0.14720(15) 0.28721(6) 0.02924(7) 0.0202(3) Uani 1 1 d . . .
C23 C -0.26917(16) 0.31554(7) 0.07411(9) 0.0269(3) Uani 1 1 d . . .
H23A H -0.2504 0.3083 0.1305 0.040 Uiso 1 1 calc R . .
H23B H -0.3607 0.2949 0.0572 0.040 Uiso 1 1 calc R . .
H23C H -0.2756 0.3618 0.0638 0.040 Uiso 1 1 calc R . .
C24 C -0.18594(15) 0.22570(6) -0.01378(8) 0.0206(3) Uani 1 1 d . . .
C25 C -0.33179(18) 0.18200(7) -0.11822(9) 0.0332(4) Uani 1 1 d . . .
H25A H -0.2516 0.1677 -0.1496 0.050 Uiso 1 1 calc R . .
H25B H -0.4145 0.1939 -0.1532 0.050 Uiso 1 1 calc R . .
H25C H -0.3600 0.1471 -0.0835 0.050 Uiso 1 1 calc R . .
C26 C -0.01436(15) 0.40455(6) 0.11875(7) 0.0191(3) Uani 1 1 d . . .
C27 C -0.09724(15) 0.45821(6) 0.09892(8) 0.0211(3) Uani 1 1 d . . .
H27 H -0.1115 0.4702 0.0453 0.025 Uiso 1 1 calc R . .
C28 C -0.15966(15) 0.49471(6) 0.15684(8) 0.0230(3) Uani 1 1 d . . .
H28 H -0.2165 0.5314 0.1430 0.028 Uiso 1 1 calc R . .
C29 C -0.13798(15) 0.47695(6) 0.23536(8) 0.0233(3) Uani 1 1 d . . .
C30 C -0.05369(16) 0.42335(6) 0.25536(8) 0.0236(3) Uani 1 1 d . . .
H30 H -0.0387 0.4114 0.3089 0.028 Uiso 1 1 calc R . .
C31 C 0.00811(15) 0.38755(6) 0.19739(8) 0.0216(3) Uani 1 1 d . . .
H31 H 0.0661 0.3512 0.2112 0.026 Uiso 1 1 calc R . .
C32 C -0.26021(19) 0.56961(7) 0.28208(10) 0.0352(4) Uani 1 1 d . . .
H32A H -0.1916 0.5981 0.2571 0.053 Uiso 1 1 calc R . .
H32B H -0.2884 0.5886 0.3317 0.053 Uiso 1 1 calc R . .
H32C H -0.3464 0.5639 0.2471 0.053 Uiso 1 1 calc R . .
C33 C 0.21641(15) 0.33604(6) -0.02696(7) 0.0191(3) Uani 1 1 d . . .
C34 C 0.18293(14) 0.37957(6) 0.02894(7) 0.0191(3) Uani 1 1 d . . .
C35 C 0.27440(15) 0.43156(6) 0.06619(8) 0.0217(3) Uani 1 1 d . . .
H35A H 0.2116 0.4646 0.0889 0.026 Uiso 1 1 calc R . .
H35B H 0.3326 0.4524 0.0261 0.026 Uiso 1 1 calc R . .
C36 C 0.37561(16) 0.40248(7) 0.13122(9) 0.0281(3) Uani 1 1 d . . .
H36A H 0.3165 0.3807 0.1703 0.034 Uiso 1 1 calc R . .
H36B H 0.4383 0.3697 0.1079 0.034 Uiso 1 1 calc R . .
C37 C 0.46998(19) 0.45287(8) 0.17239(10) 0.0390(4) Uani 1 1 d . . .
H37A H 0.5293 0.4743 0.1340 0.058 Uiso 1 1 calc R . .
H37B H 0.5332 0.4322 0.2127 0.058 Uiso 1 1 calc R . .
H37C H 0.4085 0.4847 0.1971 0.058 Uiso 1 1 calc R . .
C38 C 0.34502(15) 0.33086(6) -0.07246(7) 0.0198(3) Uani 1 1 d . . .
C39 C 0.56428(16) 0.37992(7) -0.10801(9) 0.0276(3) Uani 1 1 d . . .
H39A H 0.6130 0.3387 -0.0978 0.041 Uiso 1 1 calc R . .
H39B H 0.6290 0.4152 -0.0913 0.041 Uiso 1 1 calc R . .
H39C H 0.5394 0.3840 -0.1643 0.041 Uiso 1 1 calc R . .

loop_
_atom_site_aniso_label
_atom_site_aniso_U_11
_atom_site_aniso_U_22
_atom_site_aniso_U_33
_atom_site_aniso_U_23
_atom_site_aniso_U_13
_atom_site_aniso_U_12
O1 0.0334(6) 0.0192(5) 0.0309(5) 0.0010(4) -0.0012(4) -0.0007(4)
O2 0.0256(5) 0.0239(5) 0.0306(5) -0.0043(4) -0.0068(4) -0.0010(4)
O3 0.0415(7) 0.0306(5) 0.0275(5) -0.0053(4) 0.0074(5) 0.0120(5)
O4 0.0285(6) 0.0253(5) 0.0233(5) -0.0047(4) 0.0048(4) -0.0001(4)
O5 0.0240(5) 0.0226(5) 0.0326(5) -0.0031(4) 0.0091(4) -0.0046(4)
N1 0.0265(6) 0.0162(5) 0.0181(5) -0.0032(4) -0.0027(4) 0.0027(4)
N2 0.0226(6) 0.0157(5) 0.0185(5) -0.0010(4) -0.0010(4) 0.0021(4)
N3 0.0246(6) 0.0161(5) 0.0215(5) -0.0039(4) 0.0004(5) 0.0014(4)
N4 0.0198(6) 0.0182(5) 0.0212(5) -0.0043(4) 0.0024(4) -0.0014(4)
C1 0.0220(7) 0.0160(6) 0.0178(6) -0.0005(4) -0.0005(5) -0.0004(5)
C2 0.0215(7) 0.0182(6) 0.0203(6) -0.0020(5) 0.0017(5) -0.0010(5)
C3 0.0167(6) 0.0208(6) 0.0184(6) 0.0007(5) 0.0010(5) -0.0002(5)
C4 0.0233(7) 0.0209(6) 0.0212(6) -0.0012(5) -0.0001(5) -0.0007(5)
C5 0.0228(7) 0.0219(6) 0.0286(7) 0.0018(5) 0.0009(6) 0.0023(5)
C6 0.0311(8) 0.0317(7) 0.0278(7) 0.0044(6) -0.0064(6) 0.0067(6)
C7 0.0402(9) 0.0387(8) 0.0220(7) -0.0042(6) -0.0085(6) 0.0085(7)
C8 0.0293(8) 0.0265(7) 0.0233(7) -0.0049(5) -0.0039(6) 0.0061(6)
C9 0.0242(7) 0.0154(5) 0.0190(6) 0.0011(4) -0.0018(5) -0.0023(5)
C10 0.0313(8) 0.0221(6) 0.0212(6) 0.0010(5) 0.0009(6) 0.0034(6)
C11 0.0428(9) 0.0241(7) 0.0199(6) 0.0014(5) -0.0025(6) -0.0010(6)
C12 0.0370(9) 0.0261(7) 0.0267(7) 0.0061(6) -0.0104(6) -0.0067(6)
C13 0.0234(8) 0.0254(7) 0.0345(8) 0.0046(6) -0.0038(6) -0.0026(6)
C14 0.0247(7) 0.0223(6) 0.0235(6) 0.0002(5) 0.0011(5) -0.0022(5)
C15 0.0258(7) 0.0172(6) 0.0232(6) -0.0030(5) -0.0041(5) 0.0007(5)
C16 0.0365(9) 0.0230(7) 0.0308(7) 0.0004(6) 0.0020(6) 0.0004(6)
C17 0.0551(11) 0.0224(7) 0.0365(8) 0.0045(6) -0.0028(8) -0.0007(7)
C18 0.0593(12) 0.0220(7) 0.0368(9) -0.0055(6) -0.0122(8) 0.0109(7)
C19 0.0474(10) 0.0304(8) 0.0324(8) -0.0103(6) -0.0021(7) 0.0137(7)
C20 0.0360(9) 0.0256(7) 0.0250(7) -0.0038(5) -0.0001(6) 0.0038(6)
C21 0.0234(7) 0.0151(5) 0.0173(6) -0.0006(4) 0.0000(5) 0.0005(5)
C22 0.0231(7) 0.0186(6) 0.0189(6) -0.0006(5) 0.0015(5) -0.0006(5)
C23 0.0231(8) 0.0267(7) 0.0312(7) -0.0069(6) 0.0059(6) -0.0027(6)
C24 0.0192(7) 0.0214(6) 0.0214(6) -0.0012(5) 0.0027(5) -0.0023(5)
C25 0.0317(9) 0.0328(8) 0.0344(8) -0.0124(6) -0.0048(6) -0.0052(6)
C26 0.0195(7) 0.0168(6) 0.0210(6) -0.0035(5) 0.0025(5) -0.0019(5)
C27 0.0226(7) 0.0196(6) 0.0211(6) 0.0004(5) 0.0001(5) -0.0007(5)
C28 0.0222(7) 0.0182(6) 0.0286(7) -0.0003(5) -0.0002(5) 0.0023(5)
C29 0.0239(7) 0.0230(6) 0.0233(6) -0.0048(5) 0.0054(5) -0.0011(5)
C30 0.0270(7) 0.0232(6) 0.0206(6) -0.0004(5) 0.0018(5) -0.0003(5)
C31 0.0232(7) 0.0183(6) 0.0234(6) 0.0000(5) 0.0008(5) 0.0000(5)
C32 0.0382(9) 0.0296(7) 0.0380(8) -0.0090(6) 0.0038(7) 0.0122(7)
C33 0.0213(7) 0.0173(6) 0.0187(6) 0.0007(5) 0.0001(5) 0.0002(5)
C34 0.0199(7) 0.0177(6) 0.0195(6) 0.0019(5) 0.0004(5) -0.0004(5)
C35 0.0221(7) 0.0185(6) 0.0244(6) -0.0032(5) 0.0022(5) -0.0029(5)
C36 0.0256(8) 0.0278(7) 0.0305(7) -0.0019(6) -0.0027(6) -0.0019(6)
C37 0.0334(9) 0.0396(9) 0.0427(9) -0.0039(7) -0.0105(7) -0.0074(7)
C38 0.0221(7) 0.0192(6) 0.0179(6) 0.0022(5) -0.0005(5) -0.0002(5)
C39 0.0230(8) 0.0274(7) 0.0331(7) 0.0012(6) 0.0087(6) -0.0009(6)

loop_
_atom_type_symbol
_atom_type_description
_atom_type_scat_dispersion_real
_atom_type_scat_dispersion_imag
_atom_type_scat_source
C C 0.0033 0.0016 'International Tables Vol C Tables 4.2.6.8 and 6.1.1.4'
H H 0.0000 0.0000 'International Tables Vol C Tables 4.2.6.8 and 6.1.1.4'
N N 0.0061 0.0033 'International Tables Vol C Tables 4.2.6.8 and 6.1.1.4'
O O 0.0106 0.0060 'International Tables Vol C Tables 4.2.6.8 and 6.1.1.4'

loop_
_geom_angle_atom_site_label_1
_geom_angle_atom_site_label_2
_geom_angle_atom_site_label_3
_geom_angle
_geom_angle_site_symmetry_1
_geom_angle_site_symmetry_3
_geom_angle_publ_flag
C24 O2 C25 116.00(11) . . ?
C29 O3 C32 117.86(11) . . ?
C38 O5 C39 115.57(10) . . ?
C3 N1 N3 119.71(10) . . ?
C3 N1 C1 125.37(10) . . ?
N3 N1 C1 112.84(10) . . ?
C2 N2 C9 126.05(11) . . ?
C2 N2 C1 108.19(10) . . ?
C9 N2 C1 120.88(10) . . ?
C2 N3 N1 105.06(10) . . ?
C34 N4 C21 110.72(10) . . ?
C34 N4 C26 123.34(10) . . ?
C21 N4 C26 125.90(11) . . ?
N1 C1 N2 98.44(9) . . ?
N1 C1 C33 118.58(11) . . ?
N2 C1 C33 111.98(11) . . ?
N1 C1 C21 111.79(11) . . ?
N2 C1 C21 114.58(10) . . ?
C33 C1 C21 102.16(10) . . ?
N3 C2 N2 114.32(11) . . ?
N3 C2 C15 123.74(11) . . ?
N2 C2 C15 121.77(11) . . ?
N1 C3 C8 119.81(12) . . ?
N1 C3 C4 121.86(11) . . ?
C8 C3 C4 118.30(12) . . ?
C5 C4 C3 120.08(12) . . ?
C5 C4 H4 120.0 . . ?
C3 C4 H4 120.0 . . ?
C6 C5 C4 121.40(13) . . ?
C6 C5 H5 119.3 . . ?
C4 C5 H5 119.3 . . ?
C5 C6 C7 118.58(13) . . ?
C5 C6 H6 120.7 . . ?
C7 C6 H6 120.7 . . ?
C8 C7 C6 121.11(13) . . ?
C8 C7 H7 119.4 . . ?
C6 C7 H7 119.4 . . ?
C7 C8 C3 120.50(13) . . ?
C7 C8 H8 119.8 . . ?
C3 C8 H8 119.8 . . ?
C14 C9 C10 119.56(12) . . ?
C14 C9 N2 121.49(12) . . ?
C10 C9 N2 118.95(12) . . ?
C11 C10 C9 120.45(14) . . ?
C11 C10 H10 119.8 . . ?
C9 C10 H10 119.8 . . ?
C12 C11 C10 119.95(14) . . ?
C12 C11 H11 120.0 . . ?
C10 C11 H11 120.0 . . ?
C11 C12 C13 119.63(13) . . ?
C11 C12 H12 120.2 . . ?
C13 C12 H12 120.2 . . ?
C14 C13 C12 120.58(14) . . ?
C14 C13 H13 119.7 . . ?
C12 C13 H13 119.7 . . ?
C13 C14 C9 119.76(13) . . ?
C13 C14 H14 120.1 . . ?
C9 C14 H14 120.1 . . ?
C20 C15 C16 119.79(13) . . ?
C20 C15 C2 120.61(12) . . ?
C16 C15 C2 119.58(13) . . ?
C17 C16 C15 120.00(15) . . ?
C17 C16 H16 120.0 . . ?
C15 C16 H16 120.0 . . ?
C18 C17 C16 120.05(15) . . ?
C18 C17 H17 120.0 . . ?
C16 C17 H17 120.0 . . ?
C17 C18 C19 120.22(14) . . ?
C17 C18 H18 119.9 . . ?
C19 C18 H18 119.9 . . ?
C18 C19 C20 120.13(15) . . ?
C18 C19 H19 119.9 . . ?
C20 C19 H19 119.9 . . ?
C15 C20 C19 119.79(14) . . ?
C15 C20 H20 120.1 . . ?
C19 C20 H20 120.1 . . ?
C22 C21 N4 128.58(12) . . ?
C22 C21 C1 125.04(11) . . ?
N4 C21 C1 106.21(11) . . ?
C21 C22 C24 118.25(12) . . ?
C21 C22 C23 127.50(12) . . ?
C24 C22 C23 114.25(11) . . ?
C22 C23 H23A 109.5 . . ?
C22 C23 H23B 109.5 . . ?
H23A C23 H23B 109.5 . . ?
C22 C23 H23C 109.5 . . ?
H23A C23 H23C 109.5 . . ?
H23B C23 H23C 109.5 . . ?
O1 C24 O2 123.53(12) . . ?
O1 C24 C22 125.88(12) . . ?
O2 C24 C22 110.40(11) . . ?
O2 C25 H25A 109.5 . . ?
O2 C25 H25B 109.5 . . ?
H25A C25 H25B 109.5 . . ?
O2 C25 H25C 109.5 . . ?
H25A C25 H25C 109.5 . . ?
H25B C25 H25C 109.5 . . ?
C27 C26 C31 119.69(12) . . ?
C27 C26 N4 120.19(11) . . ?
C31 C26 N4 120.13(11) . . ?
C26 C27 C28 120.56(12) . . ?
C26 C27 H27 119.7 . . ?
C28 C27 H27 119.7 . . ?
C27 C28 C29 119.40(12) . . ?
C27 C28 H28 120.3 . . ?
C29 C28 H28 120.3 . . ?
O3 C29 C30 115.16(12) . . ?
O3 C29 C28 124.77(13) . . ?
C30 C29 C28 120.07(12) . . ?
C31 C30 C29 120.06(12) . . ?
C31 C30 H30 120.0 . . ?
C29 C30 H30 120.0 . . ?
C30 C31 C26 120.23(12) . . ?
C30 C31 H31 119.9 . . ?
C26 C31 H31 119.9 . . ?
O3 C32 H32A 109.5 . . ?
O3 C32 H32B 109.5 . . ?
H32A C32 H32B 109.5 . . ?
O3 C32 H32C 109.5 . . ?
H32A C32 H32C 109.5 . . ?
H32B C32 H32C 109.5 . . ?
C34 C33 C38 129.89(12) . . ?
C34 C33 C1 108.99(11) . . ?
C38 C33 C1 120.74(11) . . ?
C33 C34 N4 111.20(11) . . ?
C33 C34 C35 129.52(12) . . ?
N4 C34 C35 118.91(11) . . ?
C34 C35 C36 109.52(11) . . ?
C34 C35 H35A 109.8 . . ?
C36 C35 H35A 109.8 . . ?
C34 C35 H35B 109.8 . . ?
C36 C35 H35B 109.8 . . ?
H35A C35 H35B 108.2 . . ?
C37 C36 C35 112.28(12) . . ?
C37 C36 H36A 109.1 . . ?
C35 C36 H36A 109.1 . . ?
C37 C36 H36B 109.1 . . ?
C35 C36 H36B 109.1 . . ?
H36A C36 H36B 107.9 . . ?
C36 C37 H37A 109.5 . . ?
C36 C37 H37B 109.5 . . ?
H37A C37 H37B 109.5 . . ?
C36 C37 H37C 109.5 . . ?
H37A C37 H37C 109.5 . . ?
H37B C37 H37C 109.5 . . ?
O4 C38 O5 122.60(12) . . ?
O4 C38 C33 124.20(12) . . ?
O5 C38 C33 113.19(11) . . ?
O5 C39 H39A 109.5 . . ?
O5 C39 H39B 109.5 . . ?
H39A C39 H39B 109.5 . . ?
O5 C39 H39C 109.5 . . ?
H39A C39 H39C 109.5 . . ?
H39B C39 H39C 109.5 . . ?

loop_
_geom_bond_atom_site_label_1
_geom_bond_atom_site_label_2
_geom_bond_distance
_geom_bond_site_symmetry_2
_geom_bond_publ_flag
O1 C24 1.2057(16) . ?
O2 C24 1.3440(16) . ?
O2 C25 1.4441(16) . ?
O3 C29 1.3619(16) . ?
O3 C32 1.4270(18) . ?
O4 C38 1.2109(16) . ?
O5 C38 1.3587(16) . ?
O5 C39 1.4446(17) . ?
N1 C3 1.3889(16) . ?
N1 N3 1.4102(14) . ?
N1 C1 1.4656(16) . ?
N2 C2 1.3865(16) . ?
N2 C9 1.4246(16) . ?
N2 C1 1.4812(15) . ?
N3 C2 1.2918(17) . ?
N4 C34 1.3908(17) . ?
N4 C21 1.4151(15) . ?
N4 C26 1.4369(16) . ?
C1 C33 1.5206(18) . ?
C1 C21 1.5440(19) . ?
C2 C15 1.4753(17) . ?
C3 C8 1.3995(18) . ?
C3 C4 1.4029(17) . ?
C4 C5 1.3903(18) . ?
C4 H4 0.9500 . ?
C5 C6 1.380(2) . ?
C5 H5 0.9500 . ?
C6 C7 1.387(2) . ?
C6 H6 0.9500 . ?
C7 C8 1.386(2) . ?
C7 H7 0.9500 . ?
C8 H8 0.9500 . ?
C9 C14 1.390(2) . ?
C9 C10 1.3925(18) . ?
C10 C11 1.3904(19) . ?
C10 H10 0.9500 . ?
C11 C12 1.384(2) . ?
C11 H11 0.9500 . ?
C12 C13 1.391(2) . ?
C12 H12 0.9500 . ?
C13 C14 1.3891(19) . ?
C13 H13 0.9500 . ?
C14 H14 0.9500 . ?
C15 C20 1.387(2) . ?
C15 C16 1.395(2) . ?
C16 C17 1.390(2) . ?
C16 H16 0.9500 . ?
C17 C18 1.378(3) . ?
C17 H17 0.9500 . ?
C18 C19 1.387(2) . ?
C18 H18 0.9500 . ?
C19 C20 1.392(2) . ?
C19 H19 0.9500 . ?
C20 H20 0.9500 . ?
C21 C22 1.3389(19) . ?
C22 C24 1.5096(17) . ?
C22 C23 1.5106(19) . ?
C23 H23A 0.9800 . ?
C23 H23B 0.9800 . ?
C23 H23C 0.9800 . ?
C25 H25A 0.9800 . ?
C25 H25B 0.9800 . ?
C25 H25C 0.9800 . ?
C26 C27 1.3868(18) . ?
C26 C31 1.3929(18) . ?
C27 C28 1.3915(19) . ?
C27 H27 0.9500 . ?
C28 C29 1.3943(19) . ?
C28 H28 0.9500 . ?
C29 C30 1.3935(19) . ?
C30 C31 1.3818(19) . ?
C30 H30 0.9500 . ?
C31 H31 0.9500 . ?
C32 H32A 0.9800 . ?
C32 H32B 0.9800 . ?
C32 H32C 0.9800 . ?
C33 C34 1.3604(18) . ?
C33 C38 1.4528(19) . ?
C34 C35 1.4961(17) . ?
C35 C36 1.5411(19) . ?
C35 H35A 0.9900 . ?
C35 H35B 0.9900 . ?
C36 C37 1.515(2) . ?
C36 H36A 0.9900 . ?
C36 H36B 0.9900 . ?
C37 H37A 0.9800 . ?
C37 H37B 0.9800 . ?
C37 H37C 0.9800 . ?
C39 H39A 0.9800 . ?
C39 H39B 0.9800 . ?
C39 H39C 0.9800 . ?

loop_
_geom_torsion_atom_site_label_1
_geom_torsion_atom_site_label_2
_geom_torsion_atom_site_label_3
_geom_torsion_atom_site_label_4
_geom_torsion
_geom_torsion_site_symmetry_1
_geom_torsion_site_symmetry_2
_geom_torsion_site_symmetry_3
_geom_torsion_site_symmetry_4
_geom_torsion_publ_flag
C3 N1 N3 C2 172.16(12) . . . . ?
C1 N1 N3 C2 7.64(15) . . . . ?
C3 N1 C1 N2 -174.05(12) . . . . ?
N3 N1 C1 N2 -10.57(13) . . . . ?
C3 N1 C1 C33 -53.28(18) . . . . ?
N3 N1 C1 C33 110.20(13) . . . . ?
C3 N1 C1 C21 65.15(16) . . . . ?
N3 N1 C1 C21 -131.37(11) . . . . ?
C2 N2 C1 N1 9.62(13) . . . . ?
C9 N2 C1 N1 166.31(11) . . . . ?
C2 N2 C1 C33 -115.93(12) . . . . ?
C9 N2 C1 C33 40.76(16) . . . . ?
C2 N2 C1 C21 128.33(12) . . . . ?
C9 N2 C1 C21 -74.98(15) . . . . ?
N1 N3 C2 N2 -0.64(15) . . . . ?
N1 N3 C2 C15 174.64(12) . . . . ?
C9 N2 C2 N3 -161.45(12) . . . . ?
C1 N2 C2 N3 -6.29(16) . . . . ?
C9 N2 C2 C15 23.2(2) . . . . ?
C1 N2 C2 C15 178.32(12) . . . . ?
N3 N1 C3 C8 8.90(19) . . . . ?
C1 N1 C3 C8 171.34(13) . . . . ?
N3 N1 C3 C4 -173.21(12) . . . . ?
C1 N1 C3 C4 -10.8(2) . . . . ?
N1 C3 C4 C5 -179.32(13) . . . . ?
C8 C3 C4 C5 -1.4(2) . . . . ?
C3 C4 C5 C6 -0.3(2) . . . . ?
C4 C5 C6 C7 1.1(2) . . . . ?
C5 C6 C7 C8 0.0(3) . . . . ?
C6 C7 C8 C3 -1.8(3) . . . . ?
N1 C3 C8 C7 -179.60(14) . . . . ?
C4 C3 C8 C7 2.4(2) . . . . ?
C2 N2 C9 C14 34.61(19) . . . . ?
C1 N2 C9 C14 -117.69(14) . . . . ?
C2 N2 C9 C10 -145.87(13) . . . . ?
C1 N2 C9 C10 61.84(16) . . . . ?
C14 C9 C10 C11 1.2(2) . . . . ?
N2 C9 C10 C11 -178.28(12) . . . . ?
C9 C10 C11 C12 -2.0(2) . . . . ?
C10 C11 C12 C13 0.4(2) . . . . ?
C11 C12 C13 C14 2.0(2) . . . . ?
C12 C13 C14 C9 -2.8(2) . . . . ?
C10 C9 C14 C13 1.16(19) . . . . ?
N2 C9 C14 C13 -179.32(12) . . . . ?
N3 C2 C15 C20 58.4(2) . . . . ?
N2 C2 C15 C20 -126.68(15) . . . . ?
N3 C2 C15 C16 -123.44(15) . . . . ?
N2 C2 C15 C16 51.50(19) . . . . ?
C20 C15 C16 C17 0.6(2) . . . . ?
C2 C15 C16 C17 -177.59(14) . . . . ?
C15 C16 C17 C18 0.9(2) . . . . ?
C16 C17 C18 C19 -1.5(3) . . . . ?
C17 C18 C19 C20 0.5(3) . . . . ?
C16 C15 C20 C19 -1.6(2) . . . . ?
C2 C15 C20 C19 176.60(13) . . . . ?
C18 C19 C20 C15 1.0(2) . . . . ?
C34 N4 C21 C22 -171.48(13) . . . . ?
C26 N4 C21 C22 10.8(2) . . . . ?
C34 N4 C21 C1 3.93(13) . . . . ?
C26 N4 C21 C1 -173.82(11) . . . . ?
N1 C1 C21 C22 40.55(17) . . . . ?
N2 C1 C21 C22 -70.34(16) . . . . ?
C33 C1 C21 C22 168.36(12) . . . . ?
N1 C1 C21 N4 -135.07(10) . . . . ?
N2 C1 C21 N4 114.04(11) . . . . ?
C33 C1 C21 N4 -7.25(12) . . . . ?
N4 C21 C22 C24 -179.25(12) . . . . ?
C1 C21 C22 C24 6.14(19) . . . . ?
N4 C21 C22 C23 1.6(2) . . . . ?
C1 C21 C22 C23 -173.05(12) . . . . ?
C25 O2 C24 O1 -5.6(2) . . . . ?
C25 O2 C24 C22 179.19(12) . . . . ?
C21 C22 C24 O1 71.67(18) . . . . ?
C23 C22 C24 O1 -109.04(16) . . . . ?
C21 C22 C24 O2 -113.21(14) . . . . ?
C23 C22 C24 O2 66.08(15) . . . . ?
C34 N4 C26 C27 87.92(16) . . . . ?
C21 N4 C26 C27 -94.60(15) . . . . ?
C34 N4 C26 C31 -92.02(16) . . . . ?
C21 N4 C26 C31 85.46(16) . . . . ?
C31 C26 C27 C28 -0.8(2) . . . . ?
N4 C26 C27 C28 179.22(12) . . . . ?
C26 C27 C28 C29 0.1(2) . . . . ?
C32 O3 C29 C30 169.75(13) . . . . ?
C32 O3 C29 C28 -10.0(2) . . . . ?
C27 C28 C29 O3 -179.80(13) . . . . ?
C27 C28 C29 C30 0.4(2) . . . . ?
O3 C29 C30 C31 179.95(12) . . . . ?
C28 C29 C30 C31 -0.2(2) . . . . ?
C29 C30 C31 C26 -0.5(2) . . . . ?
C27 C26 C31 C30 1.0(2) . . . . ?
N4 C26 C31 C30 -179.04(12) . . . . ?
N1 C1 C33 C34 131.78(12) . . . . ?
N2 C1 C33 C34 -114.65(12) . . . . ?
C21 C1 C33 C34 8.43(13) . . . . ?
N1 C1 C33 C38 -54.61(16) . . . . ?
N2 C1 C33 C38 58.97(15) . . . . ?
C21 C1 C33 C38 -177.96(11) . . . . ?
C38 C33 C34 N4 -179.48(12) . . . . ?
C1 C33 C34 N4 -6.63(15) . . . . ?
C38 C33 C34 C35 -6.7(2) . . . . ?
C1 C33 C34 C35 166.16(12) . . . . ?
C21 N4 C34 C33 1.64(15) . . . . ?
C26 N4 C34 C33 179.46(11) . . . . ?
C21 N4 C34 C35 -172.01(11) . . . . ?
C26 N4 C34 C35 5.81(18) . . . . ?
C33 C34 C35 C36 -80.51(17) . . . . ?
N4 C34 C35 C36 91.81(14) . . . . ?
C34 C35 C36 C37 -179.10(13) . . . . ?
C39 O5 C38 O4 -1.60(18) . . . . ?
C39 O5 C38 C33 179.34(11) . . . . ?
C34 C33 C38 O4 170.81(13) . . . . ?
C1 C33 C38 O4 -1.31(19) . . . . ?
C34 C33 C38 O5 -10.14(19) . . . . ?
C1 C33 C38 O5 177.74(11) . . . . ?
